data_7018253
loop_
_publ_author_name
'Zhao, Jun'
'Li, Dong-Sheng'
'Ke, Xi-Jun'
'Liu, Bin'
'Zou, Kun'
'Hu, Huai-Ming'

_publ_section_title
;
 Auxiliary ligand-directed structural variation from 2D\\rightarrow 3D
 polythreaded net to 3-fold interpenetrating 3D pillar-layered framework:
 Syntheses, crystal structures and magnetic properties.
;
_journal_issue 9
_journal_name_full 'Dalton transactions (Cambridge, England : 2003)'
_journal_page_first 2560
_journal_page_last 2563
_journal_paper_doi 10.1039/c2dt12170k
_journal_volume 41
_journal_year 2012
_chemical_formula_sum 'C56 H48 Co3 N12 O30'
_chemical_formula_weight 1545.85
_chemical_name_systematic
;
?
;
_space_group_IT_number 2
_symmetry_cell_setting triclinic
_symmetry_space_group_name_Hall '-P 1'
_symmetry_space_group_name_H-M 'P -1'
_atom_sites_solution_hydrogens geom
_atom_sites_solution_primary direct
_atom_sites_solution_secondary difmap
_audit_creation_method SHELXL-97
_cell_angle_alpha 111.0698(15)
_cell_angle_beta 103.8861(16)
_cell_angle_gamma 105.9504(15)
_cell_formula_units_Z 1
_cell_length_a 10.9824(10)
_cell_length_b 12.3083(11)
_cell_length_c 13.3287(12)
_cell_measurement_reflns_used 2793
_cell_measurement_temperature 298(2)
_cell_measurement_theta_max 25.01
_cell_measurement_theta_min 1.93
_cell_volume 1496.8(2)
_computing_cell_refinement 'Bruker SMART'
_computing_data_collection 'Bruker SMART'
_computing_data_reduction 'Bruker SAINT'
_computing_molecular_graphics 'Bruker SHELXTL'
_computing_publication_material 'Bruker SHELXTL'
_computing_structure_refinement 'SHELXL-97 (Sheldrick, 1997)'
_computing_structure_solution 'SHELXS-97 (Sheldrick, 1990)'
_diffrn_ambient_temperature 298(2)
_diffrn_measured_fraction_theta_full 0.989
_diffrn_measured_fraction_theta_max 0.989
_diffrn_measurement_device_type 'CCD area detector'
_diffrn_measurement_method 'phi and omega scans'
_diffrn_radiation_monochromator graphite
_diffrn_radiation_source 'fine-focus sealed tube'
_diffrn_radiation_type MoK\a
_diffrn_radiation_wavelength 0.71073
_diffrn_reflns_av_R_equivalents 0.0505
_diffrn_reflns_av_sigmaI/netI 0.0697
_diffrn_reflns_limit_h_max 13
_diffrn_reflns_limit_h_min -13
_diffrn_reflns_limit_k_max 14
_diffrn_reflns_limit_k_min -14
_diffrn_reflns_limit_l_max 15
_diffrn_reflns_limit_l_min -15
_diffrn_reflns_number 9559
_diffrn_reflns_theta_full 25.01
_diffrn_reflns_theta_max 25.01
_diffrn_reflns_theta_min 1.93
_exptl_absorpt_coefficient_mu 0.930
_exptl_absorpt_correction_T_max 0.894
_exptl_absorpt_correction_T_min 0.865
_exptl_absorpt_correction_type multi-scan
_exptl_absorpt_process_details 'SADABS, Sheldrick,1997'
_exptl_crystal_colour red
_exptl_crystal_density_diffrn 1.715
_exptl_crystal_density_method 'not measured'
_exptl_crystal_description block
_exptl_crystal_F_000 789
_exptl_crystal_size_max 0.16
_exptl_crystal_size_mid 0.13
_exptl_crystal_size_min 0.12
_refine_diff_density_max 1.383
_refine_diff_density_min -0.775
_refine_diff_density_rms 0.099
_refine_ls_extinction_method none
_refine_ls_goodness_of_fit_ref 1.042
_refine_ls_hydrogen_treatment mixed
_refine_ls_matrix_type full
_refine_ls_number_parameters 497
_refine_ls_number_reflns 5212
_refine_ls_number_restraints 6
_refine_ls_restrained_S_all 1.041
_refine_ls_R_factor_all 0.0710
_refine_ls_R_factor_gt 0.0584
_refine_ls_shift/su_max 0.000
_refine_ls_shift/su_mean 0.000
_refine_ls_structure_factor_coef Fsqd
_refine_ls_weighting_details 'calc w=1/[\s^2^(Fo^2^)+(0.0793P)^2^+1.0617P] where P=(Fo^2^+2Fc^2^)/3'
_refine_ls_weighting_scheme calc
_refine_ls_wR_factor_gt 0.1479
_refine_ls_wR_factor_ref 0.1563
_reflns_number_gt 4251
_reflns_number_total 5212
_reflns_threshold_expression >2sigma(I)
_cod_data_source_file c2dt12170k.txt
_cod_data_source_block 090914em
_cod_depositor_comments
;
The following automatic conversions were performed:

'_symmetry_cell_setting' value 'Triclinic' changed to 'triclinic'
according to /home/saulius/struct/CIF-dictionaries/cif_core.dic
dictionary named 'cif_core.dic' version 2.4.1 from 2010-06-29.

Automatic conversion script
Id: cif_fix_values 1715 2011-07-08 13:25:40Z adriana 
;
_cod_original_sg_symbol_H-M P-1
_cod_database_code 7018253

loop_
_symmetry_equiv_pos_as_xyz
'x, y, z'
'-x, -y, -z'

loop_
_atom_site_label
_atom_site_type_symbol
_atom_site_fract_x
_atom_site_fract_y
_atom_site_fract_z
_atom_site_U_iso_or_equiv
_atom_site_adp_type
_atom_site_occupancy
_atom_site_symmetry_multiplicity
_atom_site_calc_flag
_atom_site_refinement_flags
_atom_site_disorder_assembly
_atom_site_disorder_group
Co1 Co 1.0000 0.0000 0.0000 0.0226(2) Uani 1 2 d S . .
Co2 Co 0.82459(6) 0.18369(5) 0.18900(5) 0.02104(19) Uani 1 1 d . . .
C1 C 0.6747(7) 0.3105(7) 0.3335(6) 0.069(2) Uani 1 1 d . A .
H1 H 0.7551 0.3746 0.3932 0.083 Uiso 1 1 calc R . .
N3 N 0.4569(5) 0.1985(5) 0.2304(4) 0.0634(15) Uani 1 1 d . A .
C2 C 0.5328(5) 0.1520(5) 0.1817(5) 0.0464(14) Uani 1 1 d . . .
H2 H 0.4962 0.0782 0.1119 0.056 Uiso 1 1 calc R . .
C3 C 0.5119(17) 0.3566(17) 0.4323(15) 0.069(5) Uani 0.59(2) 1 d P A 1
H3A H 0.4276 0.2983 0.4267 0.083 Uiso 0.59(2) 1 d PR A 1
H3B H 0.5841 0.3823 0.5050 0.083 Uiso 0.59(2) 1 d PR A 1
C4 C 0.4945(14) 0.4704(14) 0.4218(13) 0.069(5) Uani 0.59(2) 1 d P . 1
H4A H 0.4452 0.4462 0.3411 0.083 Uiso 0.59(2) 1 d PR A 1
H4B H 0.5838 0.5365 0.4475 0.083 Uiso 0.59(2) 1 d PR A 1
C3' C 0.487(3) 0.385(3) 0.382(2) 0.069(7) Uani 0.41(2) 1 d P A 1
H3'1 H 0.4687 0.4296 0.3371 0.083 Uiso 0.41(2) 1 d PR A 1
H3'2 H 0.4006 0.3369 0.3827 0.083 Uiso 0.41(2) 1 d PR A 1
C4' C 0.5848(19) 0.4778(18) 0.5040(17) 0.069(7) Uani 0.41(2) 1 d P . 1
H4'1 H 0.6328 0.4363 0.5377 0.083 Uiso 0.41(2) 1 d PR A 1
H4'2 H 0.6518 0.5475 0.5032 0.083 Uiso 0.41(2) 1 d PR A 1
C5 C 0.7433(4) -0.1475(4) 0.2167(4) 0.0216(9) Uani 1 1 d . . .
C6 C 0.8149(4) -0.1442(4) 0.3203(4) 0.0229(9) Uani 1 1 d . . .
H6 H 0.8781 -0.0672 0.3825 0.027 Uiso 1 1 calc R . .
C7 C 0.7917(4) -0.2565(4) 0.3307(4) 0.0256(10) Uani 1 1 d . . .
C8 C 0.6972(4) -0.3696(4) 0.2388(4) 0.0279(10) Uani 1 1 d . . .
H8 H 0.6812 -0.4442 0.2459 0.033 Uiso 1 1 calc R . .
C9 C 0.6253(4) -0.3740(4) 0.1357(4) 0.0262(10) Uani 1 1 d . . .
C10 C 0.6489(4) -0.2621(4) 0.1249(4) 0.0261(10) Uani 1 1 d . . .
H10 H 0.6009 -0.2648 0.0557 0.031 Uiso 1 1 calc R . .
C11 C 0.7685(4) -0.0272(4) 0.2061(4) 0.0213(9) Uani 1 1 d . . .
C12 C 0.8704(5) -0.2520(4) 0.4402(4) 0.0290(10) Uani 1 1 d . . .
C13 C 0.7226(4) 0.2898(4) -0.0649(4) 0.0228(9) Uani 1 1 d . . .
C14 C 0.7874(5) 0.4153(4) -0.0404(4) 0.0273(10) Uani 1 1 d . . .
H14 H 0.8540 0.4729 0.0328 0.033 Uiso 1 1 calc R . .
C15 C 0.7539(4) 0.4561(4) -0.1236(4) 0.0256(10) Uani 1 1 d . . .
C16 C 0.6546(4) 0.3693(4) -0.2328(4) 0.0245(9) Uani 1 1 d . . .
H16 H 0.6330 0.3955 -0.2895 0.029 Uiso 1 1 calc R . .
C17 C 0.5873(4) 0.2439(4) -0.2580(4) 0.0231(9) Uani 1 1 d . . .
C18 C 0.6232(4) 0.2038(4) -0.1739(4) 0.0251(10) Uani 1 1 d . . .
H18 H 0.5804 0.1193 -0.1911 0.030 Uiso 1 1 calc R . .
C19 C 0.3172(4) -0.0239(4) -0.5090(4) 0.0239(9) Uani 1 1 d . . .
C20 C 0.2549(4) -0.1512(4) -0.5377(4) 0.0266(10) Uani 1 1 d . . .
H20 H 0.2835 -0.1813 -0.4854 0.032 Uiso 1 1 calc R . .
C21 C 0.1495(4) -0.2335(4) -0.6450(4) 0.0253(10) Uani 1 1 d . . .
C22 C 0.1063(4) -0.1879(4) -0.7224(4) 0.0240(9) Uani 1 1 d . . .
H22 H 0.0360 -0.2433 -0.7943 0.029 Uiso 1 1 calc R . .
C23 C 0.1674(4) -0.0607(4) -0.6931(4) 0.0219(9) Uani 1 1 d . . .
C24 C 0.2725(4) 0.0214(4) -0.5863(4) 0.0248(9) Uani 1 1 d . . .
H24 H 0.3134 0.1071 -0.5662 0.030 Uiso 1 1 calc R . .
C25 C 0.7598(4) 0.2469(4) 0.0266(4) 0.0256(10) Uani 1 1 d . . .
C26 C 0.8249(5) 0.5895(4) -0.0988(4) 0.0313(11) Uani 1 1 d . . .
C27 C 0.0837(5) -0.3692(4) -0.6747(4) 0.0289(10) Uani 1 1 d . . .
C28 C 0.1185(4) -0.0053(4) -0.7719(4) 0.0231(9) Uani 1 1 d . . .
N1 N 0.6677(4) 0.2189(4) 0.2400(3) 0.0279(8) Uani 1 1 d . . .
N2 N 0.5496(6) 0.2973(5) 0.3294(5) 0.0688(16) Uani 1 1 d . . .
N5 N 0.4843(4) 0.1661(3) -0.3714(3) 0.0270(8) Uani 1 1 d . . .
N6 N 0.4232(4) 0.0524(4) -0.3958(3) 0.0281(8) Uani 1 1 d . . .
N4 N 0.5296(4) -0.4958(4) 0.0487(3) 0.0324(9) Uani 1 1 d . . .
O1 O 0.7035(3) -0.0294(3) 0.1137(3) 0.0306(7) Uani 1 1 d . . .
O2 O 0.8557(3) 0.0781(3) 0.2891(3) 0.0302(7) Uani 1 1 d . . .
O3 O 0.9597(4) -0.1369(3) 0.5156(3) 0.0445(9) Uani 1 1 d . . .
H3 H 0.9997 -0.1373 0.5758 0.053 Uiso 1 1 calc R . .
O4 O 0.8571(4) -0.3435(3) 0.4563(3) 0.0548(11) Uani 1 1 d . . .
O5 O 0.7021(3) 0.1346(3) 0.0045(3) 0.0370(8) Uani 1 1 d . . .
O6 O 0.8507(3) 0.3256(3) 0.1260(3) 0.0318(7) Uani 1 1 d . . .
O7 O 0.8936(5) 0.6658(3) 0.0125(3) 0.0561(11) Uani 1 1 d . . .
H7 H 0.9209 0.7396 0.0230 0.067 Uiso 1 1 calc R . .
O8 O 0.8222(4) 0.6235(3) -0.1731(3) 0.0424(9) Uani 1 1 d . . .
O9 O 0.1548(3) 0.1124(3) -0.7258(3) 0.0336(8) Uani 1 1 d . . .
O10 O 0.0427(3) -0.0778(3) -0.8783(3) 0.0284(7) Uani 1 1 d . . .
O11 O -0.0209(4) -0.4338(3) -0.7750(3) 0.0497(10) Uani 1 1 d . . .
H11 H -0.0476 -0.5097 -0.7927 0.060 Uiso 1 1 calc R . .
O12 O 0.1227(4) -0.4161(3) -0.6143(3) 0.0441(9) Uani 1 1 d . . .
O13 O 0.9740(4) 0.3408(3) 0.3471(3) 0.0384(10) Uani 1 1 d . . .
H13A H 1.002(7) 0.400(6) 0.360(6) 0.058 Uiso 1 1 d . . .
H13B H 1.013(7) 0.343(6) 0.396(5) 0.058 Uiso 1 1 d . . .
O14 O 0.9907(3) 0.1537(3) 0.1377(3) 0.0232(7) Uani 1 1 d D . .
H14B H 1.027(4) 0.223(3) 0.146(4) 0.028 Uiso 1 1 d D . .
H14A H 1.031(4) 0.143(4) 0.192(3) 0.028 Uiso 1 1 d D . .
O15 O 1.1997(3) 0.1124(3) 0.0533(3) 0.0318(8) Uani 1 1 d D . .
H15B H 1.237(4) 0.090(5) 0.008(3) 0.038 Uiso 1 1 d D . .
H15A H 1.249(4) 0.136(5) 0.120(2) 0.038 Uiso 1 1 d D . .

loop_
_atom_site_aniso_label
_atom_site_aniso_U_11
_atom_site_aniso_U_22
_atom_site_aniso_U_33
_atom_site_aniso_U_23
_atom_site_aniso_U_13
_atom_site_aniso_U_12
Co1 0.0220(4) 0.0209(5) 0.0216(5) 0.0110(4) 0.0043(4) 0.0054(4)
Co2 0.0228(3) 0.0196(3) 0.0210(3) 0.0126(3) 0.0047(3) 0.0076(3)
C1 0.060(4) 0.068(5) 0.057(4) 0.001(4) 0.025(4) 0.028(4)
N3 0.032(3) 0.073(4) 0.050(3) -0.002(3) 0.012(2) 0.017(3)
C2 0.027(3) 0.043(3) 0.034(3) -0.007(3) 0.003(2) 0.007(2)
C3 0.060(9) 0.068(11) 0.057(11) 0.001(8) 0.025(8) 0.028(7)
C4 0.060(9) 0.068(9) 0.057(9) 0.001(7) 0.025(8) 0.028(7)
C3' 0.060(12) 0.068(16) 0.057(16) 0.001(12) 0.025(12) 0.028(11)
C4' 0.060(12) 0.068(13) 0.057(13) 0.001(10) 0.025(11) 0.028(10)
C5 0.018(2) 0.022(2) 0.021(2) 0.011(2) 0.0026(18) 0.0046(18)
C6 0.021(2) 0.020(2) 0.018(2) 0.0081(19) 0.0003(18) 0.0016(18)
C7 0.023(2) 0.023(2) 0.026(2) 0.012(2) 0.004(2) 0.0063(19)
C8 0.029(2) 0.015(2) 0.027(3) 0.010(2) -0.001(2) 0.0020(19)
C9 0.021(2) 0.020(2) 0.023(2) 0.007(2) 0.0000(19) 0.0005(19)
C10 0.025(2) 0.028(3) 0.024(2) 0.015(2) 0.003(2) 0.010(2)
C11 0.019(2) 0.022(2) 0.023(2) 0.013(2) 0.0084(19) 0.0057(19)
C12 0.032(3) 0.026(3) 0.025(3) 0.014(2) 0.004(2) 0.008(2)
C13 0.022(2) 0.020(2) 0.019(2) 0.010(2) 0.0008(19) 0.0047(19)
C14 0.029(2) 0.021(2) 0.019(2) 0.008(2) -0.001(2) 0.001(2)
C15 0.024(2) 0.023(2) 0.020(2) 0.009(2) 0.0008(19) 0.0043(19)
C16 0.031(2) 0.023(2) 0.019(2) 0.014(2) 0.005(2) 0.009(2)
C17 0.025(2) 0.019(2) 0.016(2) 0.0051(19) 0.0010(19) 0.0055(19)
C18 0.028(2) 0.017(2) 0.022(2) 0.008(2) 0.004(2) 0.0042(19)
C19 0.018(2) 0.025(2) 0.018(2) 0.008(2) -0.0013(18) 0.0050(19)
C20 0.031(3) 0.025(2) 0.023(2) 0.013(2) 0.005(2) 0.012(2)
C21 0.025(2) 0.019(2) 0.023(2) 0.008(2) 0.001(2) 0.0053(19)
C22 0.023(2) 0.019(2) 0.017(2) 0.0049(19) -0.0013(19) 0.0030(18)
C23 0.018(2) 0.023(2) 0.019(2) 0.010(2) 0.0008(18) 0.0049(18)
C24 0.024(2) 0.018(2) 0.026(2) 0.011(2) 0.004(2) 0.0036(19)
C25 0.029(2) 0.023(2) 0.025(3) 0.014(2) 0.007(2) 0.009(2)
C26 0.036(3) 0.023(2) 0.030(3) 0.014(2) 0.007(2) 0.006(2)
C27 0.031(3) 0.021(2) 0.025(3) 0.009(2) 0.005(2) 0.004(2)
C28 0.021(2) 0.027(3) 0.021(2) 0.016(2) 0.0024(19) 0.0069(19)
N1 0.025(2) 0.029(2) 0.025(2) 0.0088(18) 0.0056(17) 0.0120(17)
N2 0.060(3) 0.068(4) 0.057(4) 0.001(3) 0.025(3) 0.028(3)
N5 0.026(2) 0.022(2) 0.021(2) 0.0090(17) -0.0012(16) 0.0009(16)
N6 0.025(2) 0.025(2) 0.022(2) 0.0098(18) -0.0006(17) 0.0029(17)
N4 0.033(2) 0.018(2) 0.026(2) 0.0055(18) -0.0048(18) 0.0034(17)
O1 0.0404(19) 0.0308(18) 0.0220(17) 0.0156(15) 0.0060(15) 0.0165(16)
O2 0.0307(17) 0.0196(17) 0.0275(18) 0.0125(15) -0.0021(15) 0.0011(14)
O3 0.049(2) 0.029(2) 0.0257(19) 0.0135(17) -0.0148(17) -0.0030(17)
O4 0.068(3) 0.029(2) 0.036(2) 0.0211(18) -0.0165(19) 0.0002(19)
O5 0.048(2) 0.0229(18) 0.0320(19) 0.0178(16) 0.0048(17) 0.0053(16)
O6 0.0353(18) 0.0218(17) 0.0206(17) 0.0102(15) -0.0073(15) 0.0016(14)
O7 0.086(3) 0.0182(18) 0.0238(19) 0.0084(16) -0.0060(19) -0.0097(19)
O8 0.059(2) 0.0264(19) 0.030(2) 0.0173(17) 0.0075(18) 0.0027(17)
O9 0.0415(19) 0.0230(18) 0.0259(18) 0.0114(15) -0.0019(15) 0.0107(15)
O10 0.0317(18) 0.0256(17) 0.0214(17) 0.0139(15) 0.0002(14) 0.0065(14)
O11 0.059(2) 0.0194(18) 0.033(2) 0.0098(17) -0.0182(18) -0.0032(18)
O12 0.054(2) 0.0235(18) 0.034(2) 0.0172(17) -0.0064(18) 0.0015(17)
O13 0.044(2) 0.0257(19) 0.028(2) 0.0173(19) -0.0079(17) 0.0011(17)
O14 0.0248(17) 0.0197(16) 0.0269(17) 0.0150(15) 0.0077(14) 0.0071(14)
O15 0.0215(17) 0.040(2) 0.0223(17) 0.0099(17) 0.0043(14) 0.0051(15)

loop_
_atom_type_symbol
_atom_type_description
_atom_type_scat_dispersion_real
_atom_type_scat_dispersion_imag
_atom_type_scat_source
C C 0.0033 0.0016 'International Tables Vol C Tables 4.2.6.8 and 6.1.1.4'
H H 0.0000 0.0000 'International Tables Vol C Tables 4.2.6.8 and 6.1.1.4'
N N 0.0061 0.0033 'International Tables Vol C Tables 4.2.6.8 and 6.1.1.4'
O O 0.0106 0.0060 'International Tables Vol C Tables 4.2.6.8 and 6.1.1.4'
Co Co 0.3494 0.9721 'International Tables Vol C Tables 4.2.6.8 and 6.1.1.4'

loop_
_geom_angle_atom_site_label_1
_geom_angle_atom_site_label_2
_geom_angle_atom_site_label_3
_geom_angle
_geom_angle_site_symmetry_1
_geom_angle_site_symmetry_3
O15 Co1 O15 180.0 . 2_755
O15 Co1 O14 86.72(12) . .
O15 Co1 O14 93.28(12) 2_755 .
O15 Co1 O14 93.28(12) . 2_755
O15 Co1 O14 86.72(12) 2_755 2_755
O14 Co1 O14 180.0 . 2_755
O15 Co1 O10 86.87(12) . 2_654
O15 Co1 O10 93.13(12) 2_755 2_654
O14 Co1 O10 92.54(11) . 2_654
O14 Co1 O10 87.46(11) 2_755 2_654
O15 Co1 O10 93.13(12) . 1_656
O15 Co1 O10 86.87(12) 2_755 1_656
O14 Co1 O10 87.46(11) . 1_656
O14 Co1 O10 92.54(11) 2_755 1_656
O10 Co1 O10 179.999(1) 2_654 1_656
N1 Co2 O13 90.42(16) . .
N1 Co2 O14 178.13(13) . .
O13 Co2 O14 88.31(15) . .
N1 Co2 O6 92.59(13) . .
O13 Co2 O6 82.75(12) . .
O14 Co2 O6 85.89(11) . .
N1 Co2 O2 93.65(13) . .
O13 Co2 O2 82.39(12) . .
O14 Co2 O2 87.54(11) . .
O6 Co2 O2 163.92(12) . .
N1 Co2 O5 90.10(14) . .
O13 Co2 O5 141.15(12) . .
O14 Co2 O5 90.03(12) . .
O6 Co2 O5 58.42(11) . .
O2 Co2 O5 136.31(11) . .
N1 Co2 O1 90.15(13) . .
O13 Co2 O1 140.06(11) . .
O14 Co2 O1 91.70(11) . .
O6 Co2 O1 137.10(11) . .
O2 Co2 O1 57.72(11) . .
O5 Co2 O1 78.78(11) . .
N1 C1 N2 109.5(6) . .
N1 C1 H1 125.3 . .
N2 C1 H1 125.3 . .
C2 N3 N2 102.3(4) . .
N3 C2 N1 114.8(5) . .
N3 C2 H2 122.6 . .
N1 C2 H2 122.6 . .
C4' C3 N2 117.5(15) . .
C4 C3 N2 102.6(14) . .
C3' C3 H3A 105.3 . .
C4' C3 H3A 130.7 . .
C4 C3 H3A 111.2 . .
N2 C3 H3A 111.2 . .
C3' C3 H3B 140.9 . .
C4 C3 H3B 111.2 . .
N2 C3 H3B 111.2 . .
C4' C3 H3'2 112.2 . .
H3A C3 H3'2 50.7 . .
H3B C3 H3'2 149.1 . .
C3' C3 H4'1 120.7 . .
N2 C3 H4'1 111.0 . .
H3A C3 H4'1 124.8 . .
H3'2 C3 H4'1 146.7 . .
C3' C4 C4' 130(2) . 2_666
C4' C4 C4' 94.9(15) . 2_666
C3 C4 C4' 111.0(14) . 2_666
C3' C4 C4 117(3) . 2_666
C4' C4 H4A 155.4 . .
C3 C4 H4A 109.4 . .
C4' C4 H4A 109.4 2_666 .
C4 C4 H4A 149.9 2_666 .
C3' C4 H4B 115.8 . .
C3 C4 H4B 109.4 . .
C4' C4 H4B 109.4 2_666 .
H4A C4 H4B 108.0 . .
C4' C4 H3'1 133.5 . .
C4' C4 H3'1 130.5 2_666 .
C4 C4 H3'1 168.0 2_666 .
H4B C4 H3'1 101.7 . .
H4B C4 H3'2 153.2 . .
C3' C4 H4'2 104.0 . .
C4' C4 H4'2 105.8 2_666 .
H4A C4 H4'2 132.1 . .
H3'1 C4 H4'2 119.0 . .
H3'2 C4 H4'2 131.0 . .
C4 C3' H3A 115.2 . .
C3 C3' H4A 160.2 . .
N2 C3' H4A 125.1 . .
C4' C3' H4A 105.8 . .
H3A C3' H4A 133.8 . .
C3 C3' H3'1 170.6 . .
N2 C3' H3'1 110.1 . .
C4' C3' H3'1 110.1 . .
H3A C3' H3'1 146.2 . .
C4 C3' H3'2 101.3 . .
N2 C3' H3'2 110.1 . .
C4' C3' H3'2 110.1 . .
H4A C3' H3'2 96.9 . .
H3'1 C3' H3'2 108.4 . .
C3 C4' C4 109.4(14) . 2_666
C3' C4' C4 109.7(17) . 2_666
C4 C4' H3B 117.7 . .
C4 C4' H3B 108.9 2_666 .
C3 C4' H4B 108.1 . .
C4 C4' H4B 100.3 2_666 .
H3B C4' H4B 145.7 . .
C4 C4' H4'1 149.1 . .
C3' C4' H4'1 109.7 . .
C4 C4' H4'1 109.7 2_666 .
H4B C4' H4'1 146.0 . .
C4 C4' H4'2 90.8 . .
C3 C4' H4'2 135.6 . .
C3' C4' H4'2 109.7 . .
C4 C4' H4'2 109.7 2_666 .
H3B C4' H4'2 133.4 . .
H4'1 C4' H4'2 108.2 . .
C10 C5 C6 119.6(4) . .
C10 C5 C11 120.5(4) . .
C6 C5 C11 119.9(4) . .
C5 C6 C7 120.1(4) . .
C5 C6 H6 119.9 . .
C7 C6 H6 119.9 . .
C8 C7 C6 119.6(4) . .
C8 C7 C12 120.8(4) . .
C6 C7 C12 119.6(4) . .
C7 C8 C9 120.8(4) . .
C7 C8 H8 119.6 . .
C9 C8 H8 119.6 . .
C8 C9 C10 119.7(4) . .
C8 C9 N4 115.2(4) . .
C10 C9 N4 125.1(4) . .
C5 C10 C9 120.2(4) . .
C5 C10 H10 119.9 . .
C9 C10 H10 119.9 . .
O1 C11 O2 118.8(4) . .
O1 C11 C5 120.2(4) . .
O2 C11 C5 121.1(4) . .
O4 C12 O3 124.1(4) . .
O4 C12 C7 123.9(4) . .
O3 C12 C7 111.9(4) . .
C18 C13 C14 119.7(4) . .
C18 C13 C25 120.1(4) . .
C14 C13 C25 120.2(4) . .
C13 C14 C15 120.8(4) . .
C13 C14 H14 119.6 . .
C15 C14 H14 119.6 . .
C14 C15 C16 119.2(4) . .
C14 C15 C26 121.0(4) . .
C16 C15 C26 119.7(4) . .
C17 C16 C15 120.7(4) . .
C17 C16 H16 119.7 . .
C15 C16 H16 119.7 . .
C16 C17 C18 119.5(4) . .
C16 C17 N5 115.0(4) . .
C18 C17 N5 125.5(4) . .
C13 C18 C17 120.1(4) . .
C13 C18 H18 119.9 . .
C17 C18 H18 119.9 . .
C20 C19 C24 120.1(4) . .
C20 C19 N6 114.8(4) . .
C24 C19 N6 125.0(4) . .
C19 C20 C21 119.6(4) . .
C19 C20 H20 120.2 . .
C21 C20 H20 120.2 . .
C20 C21 C22 120.0(4) . .
C20 C21 C27 119.1(4) . .
C22 C21 C27 120.9(4) . .
C23 C22 C21 120.3(4) . .
C23 C22 H22 119.8 . .
C21 C22 H22 119.8 . .
C22 C23 C24 119.8(4) . .
C22 C23 C28 122.2(4) . .
C24 C23 C28 118.0(4) . .
C23 C24 C19 120.2(4) . .
C23 C24 H24 119.9 . .
C19 C24 H24 119.9 . .
O5 C25 O6 119.9(4) . .
O5 C25 C13 120.2(4) . .
O6 C25 C13 120.0(4) . .
O8 C26 O7 123.7(4) . .
O8 C26 C15 123.4(4) . .
O7 C26 C15 112.9(4) . .
O12 C27 O11 123.7(4) . .
O12 C27 C21 123.8(4) . .
O11 C27 C21 112.4(4) . .
O9 C28 O10 123.4(4) . .
O9 C28 C23 116.4(4) . .
O10 C28 C23 120.2(4) . .
C1 N1 C2 102.9(4) . .
C1 N1 Co2 129.8(4) . .
C2 N1 Co2 127.3(3) . .
C1 N2 N3 110.4(5) . .
C1 N2 C3' 135.0(11) . .
N3 N2 C3' 110.3(11) . .
C1 N2 C3 125.8(8) . .
N3 N2 C3 121.5(8) . .
N6 N5 C17 115.9(4) . .
N5 N6 C19 115.2(4) . .
N4 N4 C9 116.6(5) 2_645 .
C11 O1 Co2 90.1(3) . .
C11 O2 Co2 93.3(2) . .
C12 O3 H3 109.5 . .
C25 O5 Co2 89.2(3) . .
C25 O6 Co2 92.5(2) . .
C26 O7 H7 109.5 . .
C28 O10 Co1 120.8(3) . 1_454
C27 O11 H11 109.5 . .
Co1 O14 Co2 133.23(14) . .
Co1 O14 H14B 117(3) . .
H15B O15 H15A 112(3) . .

loop_
_geom_bond_atom_site_label_1
_geom_bond_atom_site_label_2
_geom_bond_distance
_geom_bond_site_symmetry_2
Co1 O15 2.026(3) .
Co1 O15 2.026(3) 2_755
Co1 O14 2.158(3) .
Co1 O14 2.158(3) 2_755
Co1 O10 2.184(3) 2_654
Co1 O10 2.184(3) 1_656
Co2 N1 2.093(3) .
Co2 O13 2.130(4) .
Co2 O14 2.172(3) .
Co2 O6 2.176(3) .
Co2 O2 2.204(3) .
Co2 O5 2.262(3) .
Co2 O1 2.282(3) .
C1 N1 1.313(7) .
C1 N2 1.324(8) .
C1 H1 0.9300 .
N3 C2 1.304(7) .
N3 N2 1.334(7) .
C2 N1 1.339(6) .
C2 H2 0.9300 .
C3 C3' 0.88(2) .
C3 C4' 1.32(2) .
C3 C4 1.51(3) .
C3 N2 1.518(15) .
C3 H3A 0.9700 .
C3 H3B 0.9700 .
C4 C3' 0.96(2) .
C4 C4' 1.24(2) .
C4 C4' 1.552(16) 2_666
C4 H4A 0.9700 .
C4 H4B 0.9700 .
C4 H3'1 0.9839 .
C3' N2 1.49(2) .
C3' C4' 1.50(4) .
C3' H3'1 0.9700 .
C3' H3'2 0.9700 .
C4' C4 1.552(16) 2_666
C4' H4'1 0.9700 .
C4' H4'2 0.9700 .
C5 C10 1.382(6) .
C5 C6 1.395(6) .
C5 C11 1.494(6) .
C6 C7 1.399(6) .
C6 H6 0.9300 .
C7 C8 1.373(6) .
C7 C12 1.481(6) .
C8 C9 1.385(6) .
C8 H8 0.9300 .
C9 C10 1.396(6) .
C9 N4 1.413(6) .
C10 H10 0.9300 .
C11 O1 1.252(5) .
C11 O2 1.265(5) .
C12 O4 1.197(5) .
C12 O3 1.311(6) .
C13 C18 1.386(6) .
C13 C14 1.386(6) .
C13 C25 1.509(6) .
C14 C15 1.387(6) .
C14 H14 0.9300 .
C15 C16 1.388(6) .
C15 C26 1.482(6) .
C16 C17 1.386(6) .
C16 H16 0.9300 .
C17 C18 1.395(6) .
C17 N5 1.423(5) .
C18 H18 0.9300 .
C19 C20 1.388(6) .
C19 C24 1.391(6) .
C19 N6 1.432(5) .
C20 C21 1.389(6) .
C20 H20 0.9300 .
C21 C22 1.390(6) .
C21 C27 1.481(6) .
C22 C23 1.383(6) .
C22 H22 0.9300 .
C23 C24 1.384(6) .
C23 C28 1.517(5) .
C24 H24 0.9300 .
C25 O5 1.239(5) .
C25 O6 1.265(5) .
C26 O8 1.203(5) .
C26 O7 1.313(6) .
C27 O12 1.212(5) .
C27 O11 1.318(5) .
C28 O9 1.249(5) .
C28 O10 1.270(5) .
N5 N6 1.251(5) .
N4 N4 1.257(7) 2_645
O3 H3 0.8200 .
O7 H7 0.8200 .
O10 Co1 2.184(3) 1_454
O11 H11 0.8200 .
O13 H13A 0.64(6) .
O13 H13B 0.68(6) .
O14 H14B 0.80(2) .
O14 H14A 0.82(2) .
O15 H15B 0.82(2) .
O15 H15A 0.81(2) .

loop_
_geom_torsion_atom_site_label_1
_geom_torsion_atom_site_label_2
_geom_torsion_atom_site_label_3
_geom_torsion_atom_site_label_4
_geom_torsion
_geom_torsion_site_symmetry_1
_geom_torsion_site_symmetry_4
N2 N3 C2 N1 -3.5(7) . .
C4' C3 C4 C3' 147(4) . .
N2 C3 C4 C3' 32(3) . .
C3' C3 C4 C4' -147(4) . .
N2 C3 C4 C4' -115.2(15) . .
C3' C3 C4 C4' 132(4) . 2_666
C4' C3 C4 C4' -81.4(17) . 2_666
N2 C3 C4 C4' 163.4(13) . 2_666
C3' C3 C4 C4 164(4) . 2_666
C4' C3 C4 C4 -49.0(11) . 2_666
N2 C3 C4 C4 -164.2(11) . 2_666
C4' C3 C3' C4 -25(3) . .
N2 C3 C3' C4 -147(3) . .
C4' C3 C3' N2 121.7(10) . .
C4 C3 C3' N2 147(3) . .
C4 C3 C3' C4' 25(3) . .
N2 C3 C3' C4' -121.7(10) . .
C4' C4 C3' C3 27(3) . .
C4' C4 C3' C3 -65(5) 2_666 .
C4 C4 C3' C3 -18(4) 2_666 .
C4' C4 C3' N2 -67(6) . .
C3 C4 C3' N2 -93(7) . .
C4' C4 C3' N2 -159(4) 2_666 .
C4 C4 C3' N2 -112(5) 2_666 .
C3 C4 C3' C4' -27(3) . .
C4' C4 C3' C4' -92(3) 2_666 .
C4 C4 C3' C4' -45.0(17) 2_666 .
C3' C4 C4' C3 -17(2) . .
C4' C4 C4' C3 112.1(13) 2_666 .
C4 C4 C4' C3 112.1(14) 2_666 .
C3 C4 C4' C3' 17(2) . .
C4' C4 C4' C3' 129(2) 2_666 .
C4 C4 C4' C3' 129(2) 2_666 .
C3' C4 C4' C4 -129(2) . 2_666
C3 C4 C4' C4 -112.1(13) . 2_666
C4' C4 C4' C4 -0.002(2) 2_666 2_666
C3' C3 C4' C4 19(2) . .
N2 C3 C4' C4 84.4(18) . .
C4 C3 C4' C3' -19(2) . .
N2 C3 C4' C3' 65(2) . .
C3' C3 C4' C4 97(3) . 2_666
C4 C3 C4' C4 78.2(19) . 2_666
N2 C3 C4' C4 162.5(12) . 2_666
C3 C3' C4' C4 -151(3) . .
N2 C3' C4' C4 150(3) . .
C4 C3' C4' C3 151(3) . .
N2 C3' C4' C3 -60(2) . .
C3 C3' C4' C4 -96(2) . 2_666
C4 C3' C4' C4 55(2) . 2_666
N2 C3' C4' C4 -155.5(14) . 2_666
C10 C5 C6 C7 0.5(6) . .
C11 C5 C6 C7 180.0(4) . .
C5 C6 C7 C8 -0.7(6) . .
C5 C6 C7 C12 178.7(4) . .
C6 C7 C8 C9 0.5(7) . .
C12 C7 C8 C9 -178.9(4) . .
C7 C8 C9 C10 -0.1(7) . .
C7 C8 C9 N4 -179.0(4) . .
C6 C5 C10 C9 -0.1(6) . .
C11 C5 C10 C9 -179.6(4) . .
C8 C9 C10 C5 -0.1(6) . .
N4 C9 C10 C5 178.7(4) . .
C10 C5 C11 O1 0.3(6) . .
C6 C5 C11 O1 -179.2(4) . .
C10 C5 C11 O2 -179.3(4) . .
C6 C5 C11 O2 1.2(6) . .
C8 C7 C12 O4 -0.5(7) . .
C6 C7 C12 O4 -179.9(5) . .
C8 C7 C12 O3 177.1(4) . .
C6 C7 C12 O3 -2.3(6) . .
C18 C13 C14 C15 0.0(7) . .
C25 C13 C14 C15 -179.8(4) . .
C13 C14 C15 C16 -0.2(7) . .
C13 C14 C15 C26 -178.6(4) . .
C14 C15 C16 C17 1.3(6) . .
C26 C15 C16 C17 179.7(4) . .
C15 C16 C17 C18 -2.1(6) . .
C15 C16 C17 N5 177.7(4) . .
C14 C13 C18 C17 -0.8(6) . .
C25 C13 C18 C17 179.0(4) . .
C16 C17 C18 C13 1.9(6) . .
N5 C17 C18 C13 -177.9(4) . .
C24 C19 C20 C21 1.2(6) . .
N6 C19 C20 C21 179.2(4) . .
C19 C20 C21 C22 -0.5(6) . .
C19 C20 C21 C27 -180.0(4) . .
C20 C21 C22 C23 -0.3(6) . .
C27 C21 C22 C23 179.2(4) . .
C21 C22 C23 C24 0.3(6) . .
C21 C22 C23 C28 -176.5(4) . .
C22 C23 C24 C19 0.4(6) . .
C28 C23 C24 C19 177.4(4) . .
C20 C19 C24 C23 -1.2(6) . .
N6 C19 C24 C23 -178.9(4) . .
C18 C13 C25 O5 0.4(6) . .
C14 C13 C25 O5 -179.8(4) . .
C18 C13 C25 O6 179.9(4) . .
C14 C13 C25 O6 -0.3(6) . .
C14 C15 C26 O8 163.2(5) . .
C16 C15 C26 O8 -15.1(7) . .
C14 C15 C26 O7 -15.3(6) . .
C16 C15 C26 O7 166.4(4) . .
C20 C21 C27 O12 -5.7(7) . .
C22 C21 C27 O12 174.8(4) . .
C20 C21 C27 O11 175.2(4) . .
C22 C21 C27 O11 -4.2(6) . .
C22 C23 C28 O9 161.7(4) . .
C24 C23 C28 O9 -15.2(6) . .
C22 C23 C28 O10 -17.1(6) . .
C24 C23 C28 O10 166.0(4) . .
N2 C1 N1 C2 -0.1(7) . .
N2 C1 N1 Co2 178.8(4) . .
N3 C2 N1 C1 2.3(7) . .
N3 C2 N1 Co2 -176.6(4) . .
O13 Co2 N1 C1 3.0(5) . .
O6 Co2 N1 C1 -79.7(5) . .
O2 Co2 N1 C1 85.4(5) . .
O5 Co2 N1 C1 -138.1(5) . .
O1 Co2 N1 C1 143.1(5) . .
O13 Co2 N1 C2 -178.3(4) . .
O6 Co2 N1 C2 98.9(4) . .
O2 Co2 N1 C2 -95.9(4) . .
O5 Co2 N1 C2 40.5(4) . .
O1 Co2 N1 C2 -38.3(4) . .
N1 C1 N2 N3 -2.1(9) . .
N1 C1 N2 C3' -155.7(17) . .
N1 C1 N2 C3 160.7(11) . .
C2 N3 N2 C1 3.3(8) . .
C2 N3 N2 C3' 163.7(13) . .
C2 N3 N2 C3 -160.3(10) . .
C3 C3' N2 C1 -90(3) . .
C4 C3' N2 C1 14(7) . .
C4' C3' N2 C1 -39(3) . .
C3 C3' N2 N3 117(2) . .
C4 C3' N2 N3 -139(6) . .
C4' C3' N2 N3 167.8(15) . .
C4 C3' N2 C3 104(7) . .
C4' C3' N2 C3 51(2) . .
C3' C3 N2 C1 119(2) . .
C4' C3 N2 C1 47(3) . .
C4 C3 N2 C1 100.1(14) . .
C3' C3 N2 N3 -80(3) . .
C4' C3 N2 N3 -151.9(17) . .
C4 C3 N2 N3 -98.9(12) . .
C4' C3 N2 C3' -72(3) . .
C4 C3 N2 C3' -19(2) . .
C16 C17 N5 N6 179.6(4) . .
C18 C17 N5 N6 -0.7(6) . .
C17 N5 N6 C19 178.3(3) . .
C20 C19 N6 N5 176.7(4) . .
C24 C19 N6 N5 -5.4(6) . .
C8 C9 N4 N4 -174.8(5) . 2_645
C10 C9 N4 N4 6.4(8) . 2_645
O2 C11 O1 Co2 2.4(4) . .
C5 C11 O1 Co2 -177.2(3) . .
N1 Co2 O1 C11 -95.6(2) . .
O13 Co2 O1 C11 -4.8(3) . .
O14 Co2 O1 C11 84.6(2) . .
O6 Co2 O1 C11 170.4(2) . .
O2 Co2 O1 C11 -1.4(2) . .
O5 Co2 O1 C11 174.3(3) . .
O1 C11 O2 Co2 -2.5(4) . .
C5 C11 O2 Co2 177.1(3) . .
N1 Co2 O2 C11 89.3(3) . .
O13 Co2 O2 C11 179.2(3) . .
O14 Co2 O2 C11 -92.2(2) . .
O6 Co2 O2 C11 -158.1(4) . .
O5 Co2 O2 C11 -4.7(3) . .
O1 Co2 O2 C11 1.4(2) . .
O6 C25 O5 Co2 2.1(4) . .
C13 C25 O5 Co2 -178.4(4) . .
N1 Co2 O5 C25 91.7(3) . .
O13 Co2 O5 C25 0.9(4) . .
O14 Co2 O5 C25 -86.4(3) . .
O6 Co2 O5 C25 -1.2(2) . .
O2 Co2 O5 C25 -172.9(2) . .
O1 Co2 O5 C25 -178.1(3) . .
O5 C25 O6 Co2 -2.2(4) . .
C13 C25 O6 Co2 178.3(3) . .
N1 Co2 O6 C25 -87.3(3) . .
O13 Co2 O6 C25 -177.4(3) . .
O14 Co2 O6 C25 93.8(3) . .
O2 Co2 O6 C25 159.9(4) . .
O5 Co2 O6 C25 1.2(2) . .
O1 Co2 O6 C25 5.7(3) . .
O9 C28 O10 Co1 12.0(6) . 1_454
C23 C28 O10 Co1 -169.3(3) . 1_454
O15 Co1 O14 Co2 174.7(2) . .
O15 Co1 O14 Co2 -5.3(2) 2_755 .
O10 Co1 O14 Co2 88.03(19) 2_654 .
O10 Co1 O14 Co2 -91.97(19) 1_656 .
O13 Co2 O14 Co1 167.71(19) . .
O6 Co2 O14 Co1 -109.43(19) . .
O2 Co2 O14 Co1 85.26(19) . .
O5 Co2 O14 Co1 -51.11(19) . .
O1 Co2 O14 Co1 27.67(19) . .
